data_4130975
loop_
_publ_author_name
'Drori, Ran'
'Li, Chao'
'Hu, Chunhua'
'Raiteri, Paolo'
'Rohl, Andrew L.'
'Ward, Michael D.'
'Kahr, Bart'

_publ_section_title
;
 A Supramolecular Ice Growth Inhibitor.
;
_journal_issue 40
_journal_name_full 'Journal of the American Chemical Society'
_journal_page_first 13396
_journal_page_last 13401
_journal_paper_doi 10.1021/jacs.6b08267
_journal_volume 138
_journal_year 2016
_chemical_formula_sum 'C22 H29 Cl N4 O3'
_chemical_formula_weight 432.94
_space_group_crystal_system triclinic
_space_group_IT_number 2
_space_group_name_Hall '-P 1'
_space_group_name_H-M_alt 'P -1'
_atom_sites_solution_hydrogens mixed
_audit_creation_method SHELXL-2014/7
_cell_angle_alpha 67.1137(6)
_cell_angle_beta 85.7285(6)
_cell_angle_gamma 88.6015(6)
_cell_formula_units_Z 2
_cell_length_a 7.3216(3)
_cell_length_b 11.8592(4)
_cell_length_c 14.0954(5)
_cell_measurement_reflns_used 9971
_cell_measurement_temperature 100(2)
_cell_measurement_theta_max 28.28
_cell_measurement_theta_min 2.79
_cell_volume 1124.39(7)
_computing_cell_refinement 'Bruker SAINT'
_computing_data_collection 'Bruker APEX2'
_computing_data_reduction 'Bruker SAINT'
_computing_structure_refinement 'SHELXL-2014/7 (Sheldrick, 2014)'
_computing_structure_solution 'SHELXT (Sheldrick 2014)'
_diffrn_ambient_temperature 100(2)
_diffrn_measured_fraction_theta_full 1.000
_diffrn_measured_fraction_theta_max 1.000
_diffrn_measurement_device_type 'Bruker APEX-II CCD'
_diffrn_measurement_method '\f and \w scans'
_diffrn_radiation_monochromator graphite
_diffrn_radiation_source 'sealed tube'
_diffrn_radiation_type MoK\a
_diffrn_radiation_wavelength 0.71073
_diffrn_reflns_av_R_equivalents 0.0218
_diffrn_reflns_av_unetI/netI 0.0182
_diffrn_reflns_Laue_measured_fraction_full 1.000
_diffrn_reflns_Laue_measured_fraction_max 1.000
_diffrn_reflns_limit_h_max 9
_diffrn_reflns_limit_h_min -9
_diffrn_reflns_limit_k_max 15
_diffrn_reflns_limit_k_min -15
_diffrn_reflns_limit_l_max 18
_diffrn_reflns_limit_l_min -18
_diffrn_reflns_number 24257
_diffrn_reflns_point_group_measured_fraction_full 1.000
_diffrn_reflns_point_group_measured_fraction_max 1.000
_diffrn_reflns_theta_full 25.242
_diffrn_reflns_theta_max 28.299
_diffrn_reflns_theta_min 1.572
_exptl_absorpt_coefficient_mu 0.200
_exptl_absorpt_correction_T_max 0.7457
_exptl_absorpt_correction_T_min 0.7028
_exptl_absorpt_correction_type multi-scan
_exptl_absorpt_process_details SADABS
_exptl_crystal_colour violet
_exptl_crystal_density_diffrn 1.279
_exptl_crystal_description plate
_exptl_crystal_F_000 460
_exptl_crystal_size_max 0.540
_exptl_crystal_size_mid 0.360
_exptl_crystal_size_min 0.060
_refine_diff_density_max 0.446
_refine_diff_density_min -0.205
_refine_diff_density_rms 0.056
_refine_ls_extinction_method none
_refine_ls_goodness_of_fit_ref 1.052
_refine_ls_hydrogen_treatment mixed
_refine_ls_matrix_type full
_refine_ls_number_parameters 297
_refine_ls_number_reflns 5588
_refine_ls_number_restraints 8
_refine_ls_restrained_S_all 1.051
_refine_ls_R_factor_all 0.0425
_refine_ls_R_factor_gt 0.0382
_refine_ls_shift/su_max 0.001
_refine_ls_shift/su_mean 0.000
_refine_ls_structure_factor_coef Fsqd
_refine_ls_weighting_details 'w=1/[\s^2^(Fo^2^)+(0.0683P)^2^+0.2841P] where P=(Fo^2^+2Fc^2^)/3'
_refine_ls_weighting_scheme calc
_refine_ls_wR_factor_gt 0.1077
_refine_ls_wR_factor_ref 0.1122
_reflns_Friedel_coverage 0.000
_reflns_number_gt 4976
_reflns_number_total 5588
_reflns_threshold_expression 'I > 2\s(I)'
_cod_data_source_file ja6b08267_si_002.cif
_cod_data_source_block MVCl
_cod_database_code 4130975
_shelx_shelxl_version_number 2014/7
_shelx_space_group_comment
;
The symmetry employed for this shelxl refinement is uniquely defined
by the following loop, which should always be used as a source of
symmetry information in preference to the above space-group names.
They are only intended as comments.
;
_shelx_estimated_absorpt_t_min 0.900
_shelx_estimated_absorpt_t_max 0.988

loop_
_space_group_symop_operation_xyz
'x, y, z'
'-x, -y, -z'

loop_
_atom_site_label
_atom_site_type_symbol
_atom_site_fract_x
_atom_site_fract_y
_atom_site_fract_z
_atom_site_U_iso_or_equiv
_atom_site_adp_type
_atom_site_occupancy
_atom_site_site_symmetry_order
_atom_site_calc_flag
_atom_site_refinement_flags_posn
_atom_site_refinement_flags_adp
Cl1 Cl 0.68210(4) 0.68854(3) -0.01988(2) 0.02240(9) Uani 1 1 d . .
N1 N 0.76730(12) 0.46068(8) 0.40224(7) 0.01576(19) Uani 1 1 d . .
N2 N 0.72475(13) 0.58014(9) 0.53856(7) 0.0188(2) Uani 1 1 d . .
N3 N 0.66805(14) 0.84779(9) 0.12535(8) 0.0215(2) Uani 1 1 d D .
H3A H 0.668(2) 0.8112(14) 0.0828(11) 0.032 Uiso 1 1 d D U
H3B H 0.651(2) 0.9250(9) 0.1051(12) 0.032 Uiso 1 1 d D U
N4 N 0.81187(14) 0.07861(9) 0.69591(8) 0.0216(2) Uani 1 1 d . .
C1 C 0.73877(14) 0.58573(10) 0.36330(8) 0.0157(2) Uani 1 1 d . .
C2 C 0.72052(15) 0.64258(10) 0.43691(9) 0.0173(2) Uani 1 1 d . .
C3 C 0.69317(16) 0.77190(11) 0.39896(9) 0.0207(2) Uani 1 1 d . .
H3 H 0.6838 0.8115 0.4462 0.025 Uiso 1 1 calc R U
C4 C 0.68033(16) 0.83925(11) 0.29703(9) 0.0204(2) Uani 1 1 d . .
H4 H 0.6633 0.9253 0.2734 0.024 Uiso 1 1 calc R U
C5 C 0.69248(15) 0.78060(10) 0.22462(9) 0.0183(2) Uani 1 1 d . .
C6 C 0.72522(15) 0.65433(10) 0.25909(8) 0.0172(2) Uani 1 1 d . .
H6 H 0.7381 0.6160 0.2110 0.021 Uiso 1 1 calc R U
C7 C 0.77412(14) 0.39340(10) 0.50674(8) 0.0158(2) Uani 1 1 d . .
C8 C 0.74904(15) 0.45892(10) 0.57360(8) 0.0173(2) Uani 1 1 d . .
C9 C 0.74788(16) 0.39025(11) 0.68203(9) 0.0200(2) Uani 1 1 d . .
H9 H 0.7320 0.4317 0.7277 0.024 Uiso 1 1 calc R U
C10 C 0.76891(16) 0.26730(11) 0.72141(9) 0.0207(2) Uani 1 1 d . .
H10 H 0.7670 0.2238 0.7941 0.025 Uiso 1 1 calc R U
C11 C 0.79420(15) 0.20166(10) 0.65441(9) 0.0186(2) Uani 1 1 d . .
C12 C 0.79878(15) 0.26760(10) 0.54678(9) 0.0179(2) Uani 1 1 d . .
H12 H 0.8188 0.2258 0.5015 0.022 Uiso 1 1 calc R U
C13 C 0.78496(15) 0.39845(10) 0.33131(8) 0.0168(2) Uani 1 1 d . .
C14 C 0.95839(17) 0.37495(11) 0.29688(10) 0.0234(2) Uani 1 1 d . .
H14 H 1.0645 0.3966 0.3210 0.028 Uiso 1 1 calc R U
C15 C 0.97401(19) 0.31903(12) 0.22622(10) 0.0287(3) Uani 1 1 d . .
H15 H 1.0917 0.3025 0.2015 0.034 Uiso 1 1 calc R U
C16 C 0.8181(2) 0.28734(12) 0.19183(10) 0.0290(3) Uani 1 1 d . .
H16 H 0.8295 0.2499 0.1431 0.035 Uiso 1 1 calc R U
C17 C 0.6453(2) 0.31001(12) 0.22825(10) 0.0281(3) Uani 1 1 d . .
H17 H 0.5391 0.2874 0.2048 0.034 Uiso 1 1 calc R U
C18 C 0.62741(17) 0.36588(11) 0.29907(9) 0.0223(2) Uani 1 1 d . .
H18 H 0.5098 0.3813 0.3247 0.027 Uiso 1 1 calc R U
C19 C 0.8664(2) 0.00934(12) 0.63280(10) 0.0289(3) Uani 1 1 d . .
H19A H 0.9378 -0.0629 0.6740 0.035 Uiso 1 1 calc R U
H19B H 0.9471 0.0611 0.5728 0.035 Uiso 1 1 calc R U
C20 C 0.7040(3) -0.03356(16) 0.59403(14) 0.0470(4) Uani 1 1 d . .
H20A H 0.7475 -0.0851 0.5571 0.071 Uiso 1 1 calc R U
H20B H 0.6401 0.0377 0.5472 0.071 Uiso 1 1 calc R U
H20C H 0.6198 -0.0808 0.6528 0.071 Uiso 1 1 calc R U
C21 C 0.77400(17) 0.00638(11) 0.80704(9) 0.0234(2) Uani 1 1 d . .
H21A H 0.7312 -0.0762 0.8169 0.028 Uiso 1 1 calc R U
H21B H 0.6739 0.0459 0.8339 0.028 Uiso 1 1 calc R U
C22 C 0.94011(18) -0.00634(13) 0.86912(10) 0.0275(3) Uani 1 1 d . .
H22A H 0.9104 -0.0616 0.9410 0.041 Uiso 1 1 calc R U
H22B H 0.9742 0.0742 0.8667 0.041 Uiso 1 1 calc R U
H22C H 1.0427 -0.0398 0.8397 0.041 Uiso 1 1 calc R U
O1 O 0.32783(13) 0.52768(8) 0.10717(7) 0.0257(2) Uani 1 1 d D .
H1A H 0.4264(17) 0.5641(15) 0.0783(13) 0.038 Uiso 1 1 d D U
H1B H 0.321(2) 0.4742(13) 0.0836(13) 0.038 Uiso 1 1 d D U
O2 O 0.08280(13) 0.72026(9) 0.05854(7) 0.0267(2) Uani 1 1 d D .
H2A H 0.136(2) 0.6525(11) 0.0743(14) 0.040 Uiso 1 1 d D U
H2B H -0.0176(16) 0.7022(16) 0.0436(14) 0.040 Uiso 1 1 d D U
O3 O 0.35637(14) 0.88918(9) -0.05701(9) 0.0332(2) Uani 1 1 d D .
H3C H 0.270(2) 0.8451(16) -0.0217(14) 0.050 Uiso 1 1 d D U
H3D H 0.443(2) 0.8403(15) -0.0508(15) 0.050 Uiso 1 1 d D U

loop_
_atom_site_aniso_label
_atom_site_aniso_U_11
_atom_site_aniso_U_22
_atom_site_aniso_U_33
_atom_site_aniso_U_23
_atom_site_aniso_U_13
_atom_site_aniso_U_12
Cl1 0.02365(15) 0.02125(15) 0.02494(16) -0.01187(12) -0.00148(11) 0.00006(10)
N1 0.0178(4) 0.0175(5) 0.0135(4) -0.0077(4) -0.0010(3) 0.0001(3)
N2 0.0193(5) 0.0209(5) 0.0181(5) -0.0097(4) 0.0000(3) -0.0018(4)
N3 0.0290(5) 0.0169(5) 0.0191(5) -0.0072(4) -0.0039(4) 0.0018(4)
N4 0.0267(5) 0.0188(5) 0.0179(5) -0.0052(4) -0.0039(4) -0.0002(4)
C1 0.0139(5) 0.0168(5) 0.0177(5) -0.0081(4) -0.0009(4) -0.0005(4)
C2 0.0167(5) 0.0196(5) 0.0178(5) -0.0094(4) -0.0008(4) -0.0012(4)
C3 0.0238(6) 0.0197(6) 0.0224(6) -0.0124(5) -0.0014(4) -0.0006(4)
C4 0.0222(5) 0.0167(5) 0.0239(6) -0.0097(4) -0.0015(4) 0.0000(4)
C5 0.0169(5) 0.0189(5) 0.0192(5) -0.0076(4) -0.0012(4) -0.0008(4)
C6 0.0190(5) 0.0183(5) 0.0159(5) -0.0083(4) -0.0013(4) 0.0002(4)
C7 0.0140(5) 0.0192(5) 0.0147(5) -0.0070(4) -0.0010(4) -0.0016(4)
C8 0.0165(5) 0.0206(5) 0.0164(5) -0.0089(4) -0.0008(4) -0.0017(4)
C9 0.0226(5) 0.0235(6) 0.0160(5) -0.0097(4) -0.0009(4) -0.0031(4)
C10 0.0222(5) 0.0243(6) 0.0150(5) -0.0067(4) -0.0022(4) -0.0030(4)
C11 0.0172(5) 0.0187(5) 0.0190(5) -0.0061(4) -0.0031(4) -0.0016(4)
C12 0.0194(5) 0.0192(5) 0.0165(5) -0.0082(4) -0.0022(4) -0.0003(4)
C13 0.0233(5) 0.0146(5) 0.0135(5) -0.0065(4) -0.0014(4) 0.0006(4)
C14 0.0238(6) 0.0228(6) 0.0252(6) -0.0119(5) 0.0034(5) -0.0026(4)
C15 0.0356(7) 0.0240(6) 0.0272(6) -0.0127(5) 0.0095(5) -0.0007(5)
C16 0.0492(8) 0.0223(6) 0.0193(6) -0.0126(5) -0.0018(5) 0.0025(5)
C17 0.0388(7) 0.0248(6) 0.0261(6) -0.0142(5) -0.0136(5) 0.0035(5)
C18 0.0246(6) 0.0227(6) 0.0230(6) -0.0119(5) -0.0066(4) 0.0038(4)
C19 0.0408(7) 0.0204(6) 0.0250(6) -0.0083(5) -0.0028(5) 0.0043(5)
C20 0.0681(11) 0.0407(9) 0.0427(9) -0.0263(7) -0.0054(8) -0.0132(8)
C21 0.0252(6) 0.0212(6) 0.0195(5) -0.0031(5) -0.0015(4) -0.0027(4)
C22 0.0268(6) 0.0296(6) 0.0216(6) -0.0046(5) -0.0053(5) 0.0016(5)
O1 0.0278(5) 0.0237(4) 0.0285(5) -0.0138(4) 0.0009(4) -0.0011(4)
O2 0.0268(5) 0.0270(5) 0.0275(5) -0.0118(4) -0.0043(4) 0.0040(4)
O3 0.0272(5) 0.0206(5) 0.0477(6) -0.0078(4) -0.0084(4) 0.0028(4)

loop_
_atom_type_symbol
_atom_type_description
_atom_type_scat_dispersion_real
_atom_type_scat_dispersion_imag
_atom_type_scat_source
C C 0.0033 0.0016 'International Tables Vol C Tables 4.2.6.8 and 6.1.1.4'
H H 0.0000 0.0000 'International Tables Vol C Tables 4.2.6.8 and 6.1.1.4'
N N 0.0061 0.0033 'International Tables Vol C Tables 4.2.6.8 and 6.1.1.4'
Cl Cl 0.1484 0.1585 'International Tables Vol C Tables 4.2.6.8 and 6.1.1.4'
O O 0.0106 0.0060 'International Tables Vol C Tables 4.2.6.8 and 6.1.1.4'

loop_
_geom_angle_atom_site_label_1
_geom_angle_atom_site_label_2
_geom_angle_atom_site_label_3
_geom_angle
C7 N1 C1 121.65(9)
C7 N1 C13 119.36(9)
C1 N1 C13 118.96(9)
C2 N2 C8 118.41(10)
C5 N3 H3A 118.6(11)
C5 N3 H3B 120.1(11)
H3A N3 H3B 121.3(16)
C11 N4 C19 121.87(10)
C11 N4 C21 122.08(10)
C19 N4 C21 116.05(10)
N1 C1 C6 122.59(10)
N1 C1 C2 116.70(10)
C6 C1 C2 120.70(10)
N2 C2 C3 118.75(10)
N2 C2 C1 123.20(10)
C3 C2 C1 118.04(10)
C4 C3 C2 121.35(10)
C4 C3 H3 119.3
C2 C3 H3 119.3
C3 C4 C5 120.03(10)
C3 C4 H4 120.0
C5 C4 H4 120.0
N3 C5 C6 121.14(10)
N3 C5 C4 118.89(10)
C6 C5 C4 119.95(10)
C1 C6 C5 119.86(10)
C1 C6 H6 120.1
C5 C6 H6 120.1
N1 C7 C12 122.12(10)
N1 C7 C8 117.00(10)
C12 C7 C8 120.86(10)
N2 C8 C9 119.19(10)
N2 C8 C7 122.99(10)
C9 C8 C7 117.81(10)
C10 C9 C8 121.48(10)
C10 C9 H9 119.3
C8 C9 H9 119.3
C9 C10 C11 120.70(10)
C9 C10 H10 119.6
C11 C10 H10 119.6
N4 C11 C12 121.58(10)
N4 C11 C10 119.45(10)
C12 C11 C10 118.97(10)
C7 C12 C11 120.15(10)
C7 C12 H12 119.9
C11 C12 H12 119.9
C14 C13 C18 122.04(10)
C14 C13 N1 119.11(10)
C18 C13 N1 118.85(10)
C13 C14 C15 118.70(12)
C13 C14 H14 120.6
C15 C14 H14 120.6
C16 C15 C14 120.15(12)
C16 C15 H15 119.9
C14 C15 H15 119.9
C15 C16 C17 120.38(11)
C15 C16 H16 119.8
C17 C16 H16 119.8
C16 C17 C18 120.15(12)
C16 C17 H17 119.9
C18 C17 H17 119.9
C13 C18 C17 118.57(11)
C13 C18 H18 120.7
C17 C18 H18 120.7
N4 C19 C20 112.84(12)
N4 C19 H19A 109.0
C20 C19 H19A 109.0
N4 C19 H19B 109.0
C20 C19 H19B 109.0
H19A C19 H19B 107.8
C19 C20 H20A 109.5
C19 C20 H20B 109.5
H20A C20 H20B 109.5
C19 C20 H20C 109.5
H20A C20 H20C 109.5
H20B C20 H20C 109.5
N4 C21 C22 113.10(10)
N4 C21 H21A 109.0
C22 C21 H21A 109.0
N4 C21 H21B 109.0
C22 C21 H21B 109.0
H21A C21 H21B 107.8
C21 C22 H22A 109.5
C21 C22 H22B 109.5
H22A C22 H22B 109.5
C21 C22 H22C 109.5
H22A C22 H22C 109.5
H22B C22 H22C 109.5
H1A O1 H1B 103.1(17)
H2A O2 H2B 99.7(18)
H3C O3 H3D 103.8(19)

loop_
_geom_bond_atom_site_label_1
_geom_bond_atom_site_label_2
_geom_bond_distance
N1 C7 1.3796(14)
N1 C1 1.3832(14)
N1 C13 1.4529(13)
N2 C2 1.3351(14)
N2 C8 1.3381(15)
N3 C5 1.3371(15)
N3 H3A 0.867(9)
N3 H3B 0.856(9)
N4 C11 1.3515(15)
N4 C19 1.4578(16)
N4 C21 1.4723(15)
C1 C6 1.3848(15)
C1 C2 1.4379(15)
C2 C3 1.4288(16)
C3 C4 1.3546(16)
C3 H3 0.9500
C4 C5 1.4383(15)
C4 H4 0.9500
C5 C6 1.4036(15)
C6 H6 0.9500
C7 C12 1.3871(15)
C7 C8 1.4361(15)
C8 C9 1.4245(15)
C9 C10 1.3529(17)
C9 H9 0.9500
C10 C11 1.4390(16)
C10 H10 0.9500
C11 C12 1.4090(15)
C12 H12 0.9500
C13 C14 1.3862(16)
C13 C18 1.3867(16)
C14 C15 1.3922(17)
C14 H14 0.9500
C15 C16 1.387(2)
C15 H15 0.9500
C16 C17 1.389(2)
C16 H16 0.9500
C17 C18 1.3940(17)
C17 H17 0.9500
C18 H18 0.9500
C19 C20 1.521(2)
C19 H19A 0.9900
C19 H19B 0.9900
C20 H20A 0.9800
C20 H20B 0.9800
C20 H20C 0.9800
C21 C22 1.5214(17)
C21 H21A 0.9900
C21 H21B 0.9900
C22 H22A 0.9800
C22 H22B 0.9800
C22 H22C 0.9800
O1 H1A 0.841(9)
O1 H1B 0.826(9)
O2 H2A 0.839(9)
O2 H2B 0.835(9)
O3 H3C 0.831(9)
O3 H3D 0.834(9)
